data_4029348
loop_
_publ_author_name
'Jiang, Bo'
'Ning, Yi'
'Fan, Wei'
'Tu, Shu-Jiang'
'Li, Guigen'

_publ_section_title
;
 Oxidative Dehydrogenative Couplings of Pyrazol-5-amines Selectively
 Forming Azopyrroles.
;
_journal_issue 9
_journal_name_full 'The Journal of organic chemistry'
_journal_page_first 4018
_journal_page_last 4024
_journal_paper_doi 10.1021/jo5004967
_journal_volume 79
_journal_year 2014
_chemical_formula_sum 'C20 H16 I2 N6'
_chemical_formula_weight 594.19
_chemical_name_systematic
; 
 ? 
;
_space_group_IT_number 14
_symmetry_cell_setting monoclinic
_symmetry_space_group_name_Hall '-P 2yn'
_symmetry_space_group_name_H-M 'P 1 21/n 1'
_atom_sites_solution_hydrogens geom
_atom_sites_solution_primary direct
_atom_sites_solution_secondary difmap
_audit_creation_method SHELXL-97
_cell_angle_alpha 90.00
_cell_angle_beta 91.9730(10)
_cell_angle_gamma 90.00
_cell_formula_units_Z 2
_cell_length_a 8.4458(4)
_cell_length_b 10.7913(5)
_cell_length_c 11.4138(6)
_cell_measurement_reflns_used 1998
_cell_measurement_temperature 293(2)
_cell_measurement_theta_max 28.2356
_cell_measurement_theta_min 2.9463
_cell_volume 1039.65(9)
_computing_cell_refinement 'Bruker FRAMBO'
_computing_data_collection 'Bruker FRAMBO'
_computing_data_reduction 'Bruker SAINT'
_computing_molecular_graphics 'Bruker SHELXTL'
_computing_publication_material 'Bruker SHELXTL'
_computing_structure_refinement 'SHELXL-97 (Sheldrick, 1997)'
_computing_structure_solution 'SHELXS-97 (Sheldrick, 1990)'
_diffrn_ambient_temperature 293(2)
_diffrn_measured_fraction_theta_full 0.999
_diffrn_measured_fraction_theta_max 0.999
_diffrn_measurement_device_type 'CCD area detector'
_diffrn_measurement_method 'phi and omega scans'
_diffrn_radiation_monochromator graphite
_diffrn_radiation_source 'fine-focus sealed tube'
_diffrn_radiation_type MoK\a
_diffrn_radiation_wavelength 0.71073
_diffrn_reflns_av_R_equivalents 0.0313
_diffrn_reflns_av_sigmaI/netI 0.0389
_diffrn_reflns_limit_h_max 9
_diffrn_reflns_limit_h_min -10
_diffrn_reflns_limit_k_max 11
_diffrn_reflns_limit_k_min -12
_diffrn_reflns_limit_l_max 13
_diffrn_reflns_limit_l_min -12
_diffrn_reflns_number 3913
_diffrn_reflns_theta_full 25.01
_diffrn_reflns_theta_max 25.01
_diffrn_reflns_theta_min 2.95
_exptl_absorpt_coefficient_mu 3.043
_exptl_absorpt_correction_T_max 0.5541
_exptl_absorpt_correction_T_min 0.3757
_exptl_absorpt_correction_type multi-scan
_exptl_absorpt_process_details sadabs
_exptl_crystal_density_diffrn 1.898
_exptl_crystal_density_method 'not measured'
_exptl_crystal_F_000 568
_exptl_crystal_size_max 0.40
_exptl_crystal_size_mid 0.30
_exptl_crystal_size_min 0.22
_refine_diff_density_max 0.962
_refine_diff_density_min -0.794
_refine_diff_density_rms 0.103
_refine_ls_extinction_coef 0.0434(15)
_refine_ls_extinction_expression Fc^*^=kFc[1+0.001xFc^2^\l^3^/sin(2\q)]^-1/4^
_refine_ls_extinction_method SHELXL
_refine_ls_goodness_of_fit_ref 1.088
_refine_ls_hydrogen_treatment mixed
_refine_ls_matrix_type full
_refine_ls_number_parameters 129
_refine_ls_number_reflns 1830
_refine_ls_number_restraints 0
_refine_ls_restrained_S_all 1.088
_refine_ls_R_factor_all 0.0330
_refine_ls_R_factor_gt 0.0291
_refine_ls_shift/su_max 0.001
_refine_ls_shift/su_mean 0.000
_refine_ls_structure_factor_coef Fsqd
_refine_ls_weighting_details 'calc w=1/[\s^2^(Fo^2^)+(0.0347P)^2^+0.2276P] where P=(Fo^2^+2Fc^2^)/3'
_refine_ls_weighting_scheme calc
_refine_ls_wR_factor_gt 0.0708
_refine_ls_wR_factor_ref 0.0740
_reflns_number_gt 1644
_reflns_number_total 1830
_reflns_threshold_expression >2sigma(I)
_cod_data_source_file jo5004967_si_002.cif
_cod_data_source_block 130108b
_cod_depositor_comments
;
The following automatic conversions were performed:

'_symmetry_cell_setting' value 'Monoclinic' changed to 'monoclinic'
according to
/usr/data/users/saulius/crontab/automatic-downloads/rss-feeds/ACS/lib/dictionaries/cif_core.dic
dictionary named 'cif_core.dic' version 2.4.2 from 2011-04-26.

Automatic conversion script
Id: cif_fix_values 2281 2013-09-26 08:29:07Z andrius 

 Adding full bibliography for 4029347--4029348.cif.
;
_cod_original_sg_symbol_H-M P2(1)/n
_cod_database_code 4029348

loop_
_symmetry_equiv_pos_as_xyz
'x, y, z'
'-x+1/2, y+1/2, -z+1/2'
'-x, -y, -z'
'x-1/2, -y-1/2, z-1/2'

loop_
_atom_site_label
_atom_site_type_symbol
_atom_site_fract_x
_atom_site_fract_y
_atom_site_fract_z
_atom_site_U_iso_or_equiv
_atom_site_adp_type
_atom_site_occupancy
_atom_site_symmetry_multiplicity
_atom_site_calc_flag
_atom_site_refinement_flags
I1 I 0.17229(3) 0.29666(2) 0.50370(2) 0.03810(17) Uani 1 1 d .
N1 N 0.5235(3) 0.4029(3) 0.2668(2) 0.0280(7) Uani 1 1 d .
N2 N 0.4371(4) 0.3271(3) 0.1952(3) 0.0335(7) Uani 1 1 d .
N3 N 0.5355(3) 0.4930(3) 0.4524(2) 0.0265(6) Uani 1 1 d .
C1 C 0.4592(4) 0.4134(3) 0.3739(3) 0.0244(7) Uani 1 1 d .
C2 C 0.3252(4) 0.3389(3) 0.3720(3) 0.0267(8) Uani 1 1 d .
C3 C 0.3166(5) 0.2879(3) 0.2591(3) 0.0304(8) Uani 1 1 d .
C4 C 0.2015(6) 0.1958(4) 0.2089(4) 0.0477(11) Uani 1 1 d .
H4A H 0.1004 0.2349 0.1953 0.072 Uiso 1 1 calc R
H4B H 0.1906 0.1284 0.2630 0.072 Uiso 1 1 calc R
H4C H 0.2392 0.1647 0.1362 0.072 Uiso 1 1 calc R
C5 C 0.6616(4) 0.4612(3) 0.2224(3) 0.0274(8) Uani 1 1 d .
C6 C 0.8076(5) 0.4369(4) 0.2732(4) 0.0404(9) Uani 1 1 d .
H6 H 0.8174 0.3854 0.3384 0.048 Uiso 1 1 calc R
C7 C 0.9402(5) 0.4901(4) 0.2260(4) 0.0508(11) Uani 1 1 d .
H7 H 1.0400 0.4743 0.2598 0.061 Uiso 1 1 calc R
C8 C 0.9255(6) 0.5656(4) 0.1304(4) 0.0528(12) Uani 1 1 d .
H8 H 1.0153 0.6005 0.0989 0.063 Uiso 1 1 calc R
C9 C 0.7790(6) 0.5901(4) 0.0807(4) 0.0528(12) Uani 1 1 d .
H9 H 0.7693 0.6417 0.0156 0.063 Uiso 1 1 calc R
C10 C 0.6443(5) 0.5376(3) 0.1278(4) 0.0395(9) Uani 1 1 d .
H10 H 0.5442 0.5544 0.0951 0.047 Uiso 1 1 calc R

loop_
_atom_site_aniso_label
_atom_site_aniso_U_11
_atom_site_aniso_U_22
_atom_site_aniso_U_33
_atom_site_aniso_U_23
_atom_site_aniso_U_13
_atom_site_aniso_U_12
I1 0.0442(2) 0.0424(2) 0.0282(2) 0.00039(10) 0.00768(13) -0.01117(10)
N1 0.0339(16) 0.0336(16) 0.0164(15) -0.0072(13) 0.0024(12) -0.0058(12)
N2 0.0409(18) 0.0370(16) 0.0225(17) -0.0092(14) 0.0021(14) -0.0076(14)
N3 0.0339(15) 0.0268(15) 0.0186(14) -0.0025(13) -0.0002(11) -0.0005(12)
C1 0.0309(18) 0.0242(17) 0.0180(17) -0.0011(14) 0.0003(14) 0.0023(14)
C2 0.0329(19) 0.0232(17) 0.0241(19) 0.0020(15) 0.0012(15) -0.0005(14)
C3 0.035(2) 0.033(2) 0.024(2) -0.0041(15) -0.0028(16) -0.0034(14)
C4 0.053(3) 0.049(3) 0.042(3) -0.016(2) 0.003(2) -0.0168(19)
C5 0.0340(19) 0.0280(18) 0.0203(18) -0.0063(15) 0.0044(15) -0.0018(14)
C6 0.038(2) 0.047(2) 0.037(2) 0.0035(19) 0.0019(17) 0.0016(18)
C7 0.030(2) 0.066(3) 0.057(3) -0.005(3) 0.0053(19) -0.005(2)
C8 0.056(3) 0.055(3) 0.049(3) -0.011(2) 0.020(2) -0.023(2)
C9 0.074(3) 0.050(3) 0.035(2) 0.009(2) 0.012(2) -0.012(2)
C10 0.047(2) 0.040(2) 0.031(2) 0.0012(18) 0.0005(18) 0.0005(18)

loop_
_atom_type_symbol
_atom_type_description
_atom_type_scat_dispersion_real
_atom_type_scat_dispersion_imag
_atom_type_scat_source
C C 0.0033 0.0016 'International Tables Vol C Tables 4.2.6.8 and 6.1.1.4'
H H 0.0000 0.0000 'International Tables Vol C Tables 4.2.6.8 and 6.1.1.4'
N N 0.0061 0.0033 'International Tables Vol C Tables 4.2.6.8 and 6.1.1.4'
I I -0.4742 1.8119 'International Tables Vol C Tables 4.2.6.8 and 6.1.1.4'

loop_
_geom_angle_atom_site_label_1
_geom_angle_atom_site_label_2
_geom_angle_atom_site_label_3
_geom_angle
_geom_angle_site_symmetry_1
N2 N1 C1 111.7(3) .
N2 N1 C5 118.7(3) .
C1 N1 C5 129.5(3) .
C3 N2 N1 105.5(3) .
N3 N3 C1 113.9(3) 3_666
N1 C1 N3 116.3(3) .
N1 C1 C2 106.8(3) .
N3 C1 C2 137.0(3) .
C1 C2 C3 105.0(3) .
C1 C2 I1 130.3(3) .
C3 C2 I1 124.7(3) .
N2 C3 C2 111.1(3) .
N2 C3 C4 119.9(4) .
C2 C3 C4 128.9(4) .
C3 C4 H4A 109.5 .
C3 C4 H4B 109.5 .
H4A C4 H4B 109.5 .
C3 C4 H4C 109.5 .
H4A C4 H4C 109.5 .
H4B C4 H4C 109.5 .
C10 C5 C6 121.5(4) .
C10 C5 N1 118.6(3) .
C6 C5 N1 119.9(3) .
C5 C6 C7 119.0(4) .
C5 C6 H6 120.5 .
C7 C6 H6 120.5 .
C8 C7 C6 120.4(4) .
C8 C7 H7 119.8 .
C6 C7 H7 119.8 .
C7 C8 C9 120.2(4) .
C7 C8 H8 119.9 .
C9 C8 H8 119.9 .
C8 C9 C10 119.9(4) .
C8 C9 H9 120.0 .
C10 C9 H9 120.0 .
C5 C10 C9 119.0(4) .
C5 C10 H10 120.5 .
C9 C10 H10 120.5 .

loop_
_geom_bond_atom_site_label_1
_geom_bond_atom_site_label_2
_geom_bond_distance
_geom_bond_site_symmetry_2
I1 C2 2.066(3) .
N1 N2 1.352(4) .
N1 C1 1.359(4) .
N1 C5 1.433(4) .
N2 C3 1.341(5) .
N3 N3 1.268(6) 3_666
N3 C1 1.385(4) .
C1 C2 1.388(5) .
C2 C3 1.401(5) .
C3 C4 1.491(5) .
C4 H4A 0.9600 .
C4 H4B 0.9600 .
C4 H4C 0.9600 .
C5 C10 1.363(5) .
C5 C6 1.369(6) .
C6 C7 1.384(5) .
C6 H6 0.9300 .
C7 C8 1.364(7) .
C7 H7 0.9300 .
C8 C9 1.369(7) .
C8 H8 0.9300 .
C9 C10 1.396(6) .
C9 H9 0.9300 .
C10 H10 0.9300 .

loop_
_geom_torsion_atom_site_label_1
_geom_torsion_atom_site_label_2
_geom_torsion_atom_site_label_3
_geom_torsion_atom_site_label_4
_geom_torsion
_geom_torsion_site_symmetry_1
C1 N1 N2 C3 -0.6(4) .
C5 N1 N2 C3 -179.4(3) .
N2 N1 C1 N3 -177.6(3) .
C5 N1 C1 N3 1.0(5) .
N2 N1 C1 C2 0.9(4) .
C5 N1 C1 C2 179.4(3) .
N3 N3 C1 N1 174.9(4) 3_666
N3 N3 C1 C2 -2.9(6) 3_666
N1 C1 C2 C3 -0.7(4) .
N3 C1 C2 C3 177.2(4) .
N1 C1 C2 I1 175.6(3) .
N3 C1 C2 I1 -6.5(6) .
N1 N2 C3 C2 0.2(4) .
N1 N2 C3 C4 -176.5(3) .
C1 C2 C3 N2 0.3(4) .
I1 C2 C3 N2 -176.2(2) .
C1 C2 C3 C4 176.6(4) .
I1 C2 C3 C4 0.0(6) .
N2 N1 C5 C10 60.1(5) .
C1 N1 C5 C10 -118.4(4) .
N2 N1 C5 C6 -118.2(4) .
C1 N1 C5 C6 63.3(5) .
C10 C5 C6 C7 -0.9(6) .
N1 C5 C6 C7 177.4(3) .
C5 C6 C7 C8 0.0(7) .
C6 C7 C8 C9 0.5(7) .
C7 C8 C9 C10 -0.1(7) .
C6 C5 C10 C9 1.2(6) .
N1 C5 C10 C9 -177.1(3) .
C8 C9 C10 C5 -0.7(6) .
